data_7000061
loop_
_publ_author_name
'Baker, Murray V.'
'Barnard, Peter J.'
'Brayshaw, Simon K.'
'Hickey, James L.'
'Skelton, Brian W.'
'White, Allan H.'

_publ_section_title
;
 Synthetic, structural and spectroscopic studies of
 (pseudo)halo(1,3-di-tert-butylimidazol-2-ylidine)gold complexes.
;
_journal_issue 1
_journal_name_full 'Dalton transactions (Cambridge, England : 2003)'
_journal_page_first 37
_journal_page_last 43
_journal_paper_doi 10.1039/b412540a
_journal_year 2005
_chemical_formula_moiety 'C12 H20 Au1 N3'
_chemical_formula_sum 'C12 H20 Au N3'
_chemical_formula_weight 403.32
_space_group_IT_number 14
_symmetry_cell_setting monoclinic
_symmetry_space_group_name_Hall '-P 2ybc'
_symmetry_space_group_name_H-M 'P 1 21/c 1'
_audit_creation_date 04-01-01
_audit_creation_method Xtal3.6
_cell_angle_alpha 90.00000
_cell_angle_beta 92.900(2)
_cell_angle_gamma 90.00000
_cell_formula_units_Z 8
_cell_length_a 12.6785(8)
_cell_length_b 12.6643(8)
_cell_length_c 17.5200(10)
_cell_measurement_reflns_used 6405
_cell_measurement_temperature 150(2)
_cell_measurement_theta_max 33.8
_cell_measurement_theta_min 2.77
_cell_volume 2809.5(3)
_computing_cell_refinement 'Siemens SAINT (Siemens, 1995)'
_computing_data_collection 'Siemens SMART (Siemens, 1995)'
_computing_data_reduction 'Siemens SAINT'
_computing_molecular_graphics xtal
_computing_publication_material 'xtal BONDLA CIFIO'
_computing_structure_refinement 'xtal CRYLSQ'
_computing_structure_solution xtal
_diffrn_ambient_temperature 150(2)
_diffrn_measured_fraction_theta_full 1.0
_diffrn_measured_fraction_theta_max 1.0
_diffrn_measurement_device_type
;
Bruker SMART CCD diffractometer
;
_diffrn_measurement_method '\w scans'
_diffrn_radiation_detector 'CCD area detector'
_diffrn_radiation_monochromator graphite
_diffrn_radiation_source 'sealed tube'
_diffrn_radiation_type 'Mo K\a'
_diffrn_radiation_wavelength .71073
_diffrn_reflns_av_R_equivalents .088
_diffrn_reflns_av_sigmaI/netI .091
_diffrn_reflns_limit_h_max 20
_diffrn_reflns_limit_h_min -20
_diffrn_reflns_limit_k_max 20
_diffrn_reflns_limit_k_min -20
_diffrn_reflns_limit_l_max 28
_diffrn_reflns_limit_l_min -28
_diffrn_reflns_number 56296
_diffrn_reflns_theta_full 34.6
_diffrn_reflns_theta_max 34.6
_diffrn_reflns_theta_min 1.61
_diffrn_standards_decay_% 0
_diffrn_standards_number 0
_exptl_absorpt_coefficient_mu 10.453
_exptl_absorpt_correction_T_max 1
_exptl_absorpt_correction_T_min .45
_exptl_absorpt_correction_type multi-scan
_exptl_absorpt_process_details
;
SADABS; Sheldrick, 1996
;
_exptl_crystal_colour colourless
_exptl_crystal_density_diffrn 1.907
_exptl_crystal_density_method 'not measured'
_exptl_crystal_description prism
_exptl_crystal_F_000 1536
_exptl_crystal_size_max .32
_exptl_crystal_size_mid .12
_exptl_crystal_size_min .11
_refine_diff_density_max 8.323
_refine_diff_density_min -3.881
_refine_ls_extinction_method none
_refine_ls_goodness_of_fit_all .989
_refine_ls_goodness_of_fit_ref 1.024
_refine_ls_hydrogen_treatment noref
_refine_ls_matrix_type full
_refine_ls_number_constraints 0
_refine_ls_number_parameters 289
_refine_ls_number_reflns 8969
_refine_ls_number_restraints 0
_refine_ls_R_factor_all .076
_refine_ls_R_factor_gt .048
_refine_ls_shift/su_max .004
_refine_ls_shift/su_mean .0003
_refine_ls_structure_factor_coef F
_refine_ls_weighting_scheme calc
_refine_ls_wR_factor_all .075
_refine_ls_wR_factor_ref .067
_reflns_d_resolution_high .625
_reflns_d_resolution_low 12.63
_reflns_Friedel_coverage 0
_reflns_limit_h_max 20
_reflns_limit_h_min 0
_reflns_limit_k_max 20
_reflns_limit_k_min 0
_reflns_limit_l_max 27
_reflns_limit_l_min -28
_reflns_number_gt 8969
_reflns_number_total 12031
_reflns_threshold_expression 'F    > 4.00 sig(F   )'
_cod_data_source_file b412540a.txt
_cod_data_source_block sb5170
_cod_original_sg_symbol_Hall -p_2ybc
_cod_original_sg_symbol_H-M P_1_21/c_1
_cod_original_formula_sum 'C12 H20 Au1 N3'
_cod_database_code 7000061

loop_
_symmetry_equiv_pos_as_xyz
+x,+y,+z
-x,1/2+y,1/2-z
-x,-y,-z
+x,1/2-y,1/2+z

loop_
_atom_site_label
_atom_site_fract_x
_atom_site_fract_y
_atom_site_fract_z
_atom_site_U_iso_or_equiv
_atom_site_adp_type
_atom_site_calc_flag
_atom_site_calc_attached_atom
_atom_site_occupancy
_atom_site_disorder_assembly
_atom_site_disorder_group
Au1 .888185(18) .403855(16) .632736(13) .01786(11) Uani ? ? 1.00000 ? ?
Au2 .624255(17) .684799(17) .401963(12) .01654(10) Uani ? ? 1.00000 ? ?
C11 .8864(5) .5502(4) .6773(3) .018(2) Uani ? ? 1.00000 ? ?
N12 .9696(4) .6165(4) .6926(3) .016(2) Uani ? ? 1.00000 ? ?
C121 1.0837(5) .5903(5) .6837(4) .020(3) Uani ? ? 1.00000 ? ?
C122 1.1017(6) .5570(6) .6029(4) .033(4) Uani ? ? 1.00000 ? ?
C123 1.1128(6) .5035(7) .7412(5) .043(4) Uani ? ? 1.00000 ? ?
C124 1.1523(6) .6865(6) .7034(5) .034(4) Uani ? ? 1.00000 ? ?
C13 .9349(5) .7114(5) .7215(3) .020(3) Uani ? ? 1.00000 ? ?
C14 .8285(5) .7043(5) .7245(4) .023(3) Uani ? ? 1.00000 ? ?
N15 .7988(4) .6058(3) .6983(3) .016(2) Uani ? ? 1.00000 ? ?
C151 .6883(5) .5626(5) .6939(3) .019(3) Uani ? ? 1.00000 ? ?
C152 .6564(5) .5371(5) .6117(4) .025(3) Uani ? ? 1.00000 ? ?
C153 .6836(5) .4649(5) .7447(4) .027(3) Uani ? ? 1.00000 ? ?
C154 .6135(5) .6480(6) .7239(4) .028(3) Uani ? ? 1.00000 ? ?
C1 .8870(5) .2584(5) .5869(4) .025(3) Uani ? ? 1.00000 ? ?
N1 .8831(5) .1791(5) .5617(5) .040(4) Uani ? ? 1.00000 ? ?
C21 .6270(5) .7900(5) .4882(3) .019(2) Uani ? ? 1.00000 ? ?
N22 .7137(4) .8367(4) .5241(3) .019(2) Uani ? ? 1.00000 ? ?
C221 .8256(4) .8293(5) .4990(3) .017(2) Uani ? ? 1.00000 ? ?
C222 .8280(5) .8718(6) .4196(4) .025(3) Uani ? ? 1.00000 ? ?
C223 .8597(5) .7127(5) .5028(4) .025(3) Uani ? ? 1.00000 ? ?
C224 .8969(5) .8930(5) .5532(4) .024(3) Uani ? ? 1.00000 ? ?
C23 .6830(5) .8965(5) .5859(4) .024(3) Uani ? ? 1.00000 ? ?
C24 .5779(6) .8866(5) .5886(4) .026(3) Uani ? ? 1.00000 ? ?
N25 .5432(4) .8243(4) .5272(3) .019(2) Uani ? ? 1.00000 ? ?
C251 .4299(5) .7947(6) .5080(4) .025(3) Uani ? ? 1.00000 ? ?
C252 .4036(6) .8144(7) .4233(5) .034(4) Uani ? ? 1.00000 ? ?
C253 .4113(6) .6806(6) .5279(5) .035(4) Uani ? ? 1.00000 ? ?
C254 .3587(6) .8667(7) .5534(5) .036(4) Uani ? ? 1.00000 ? ?
C2 .6178(5) .5772(5) .3150(4) .020(3) Uani ? ? 1.00000 ? ?
N2 .6117(5) .5213(5) .2681(4) .036(3) Uani ? ? 1.00000 ? ?
H122a 1.08262 .61369 .56878 .05200 Uiso ? ? 1.00000 ? ?
H122b 1.06014 .49696 .58932 .05200 Uiso ? ? 1.00000 ? ?
H122c 1.17435 .54085 .59807 .05200 Uiso ? ? 1.00000 ? ?
H123a 1.09937 .52594 .79116 .06800 Uiso ? ? 1.00000 ? ?
H123b 1.18499 .48535 .73816 .06800 Uiso ? ? 1.00000 ? ?
H123c 1.07078 .44145 .72941 .06800 Uiso ? ? 1.00000 ? ?
H124a 1.14148 .70984 .75437 .05200 Uiso ? ? 1.00000 ? ?
H124b 1.13277 .74413 .66928 .05200 Uiso ? ? 1.00000 ? ?
H124c 1.22453 .67131 .69857 .05200 Uiso ? ? 1.00000 ? ?
H13 .97713 .77074 .73591 .02500 Uiso ? ? 1.00000 ? ?
H14 .78256 .75614 .74237 .03000 Uiso ? ? 1.00000 ? ?
H152a .65948 .59996 .58170 .04000 Uiso ? ? 1.00000 ? ?
H152b .58598 .51068 .60824 .04000 Uiso ? ? 1.00000 ? ?
H152c .70282 .48611 .59264 .04000 Uiso ? ? 1.00000 ? ?
H153a .70452 .48464 .79610 .04000 Uiso ? ? 1.00000 ? ?
H153b .73117 .41348 .72762 .04000 Uiso ? ? 1.00000 ? ?
H153c .61433 .43804 .74322 .04000 Uiso ? ? 1.00000 ? ?
H154a .63338 .66553 .77554 .04500 Uiso ? ? 1.00000 ? ?
H154b .54269 .62543 .72022 .04500 Uiso ? ? 1.00000 ? ?
H154c .61964 .71161 .69360 .04500 Uiso ? ? 1.00000 ? ?
H222a .80615 .94461 .41954 .03900 Uiso ? ? 1.00000 ? ?
H222b .78209 .83326 .38609 .03900 Uiso ? ? 1.00000 ? ?
H222c .89813 .86872 .40259 .03900 Uiso ? ? 1.00000 ? ?
H223a .85791 .68790 .55353 .03700 Uiso ? ? 1.00000 ? ?
H223b .93080 .70721 .48641 .03700 Uiso ? ? 1.00000 ? ?
H223c .81476 .67175 .46991 .03700 Uiso ? ? 1.00000 ? ?
H224a .89630 .86712 .60291 .03800 Uiso ? ? 1.00000 ? ?
H224b .87395 .96580 .55217 .03800 Uiso ? ? 1.00000 ? ?
H224c .96783 .89196 .53592 .03800 Uiso ? ? 1.00000 ? ?
H23 .72789 .93560 .62008 .03000 Uiso ? ? 1.00000 ? ?
H24 .53437 .91907 .62510 .03200 Uiso ? ? 1.00000 ? ?
H252a .41692 .88583 .41065 .05000 Uiso ? ? 1.00000 ? ?
H252b .33199 .79761 .40996 .05000 Uiso ? ? 1.00000 ? ?
H252c .44756 .77029 .39244 .05000 Uiso ? ? 1.00000 ? ?
H253a .42738 .67094 .58105 .05100 Uiso ? ? 1.00000 ? ?
H253b .45442 .63681 .49928 .05100 Uiso ? ? 1.00000 ? ?
H253c .33884 .66413 .51680 .05100 Uiso ? ? 1.00000 ? ?
H254a .37197 .85696 .60761 .05700 Uiso ? ? 1.00000 ? ?
H254b .28554 .85248 .54177 .05700 Uiso ? ? 1.00000 ? ?
H254c .37171 .93947 .54215 .05700 Uiso ? ? 1.00000 ? ?

loop_
_atom_site_aniso_label
_atom_site_aniso_U_11
_atom_site_aniso_U_22
_atom_site_aniso_U_33
_atom_site_aniso_U_12
_atom_site_aniso_U_13
_atom_site_aniso_U_23
Au1 .02716(12) .00814(10) .01834(11) .00055(7) .00185(8) -.00060(7)
Au2 .02508(11) .01355(10) .01111(10) .00094(7) .00205(7) -.00312(7)
C11 .031(3) .008(2) .014(2) -.0014(19) .001(2) .0020(18)
N12 .025(2) .009(2) .014(2) -.0034(16) .0015(17) .0015(16)
C121 .028(3) .014(3) .018(3) -.001(2) .000(2) .002(2)
C122 .031(3) .039(4) .029(3) -.003(3) .012(3) -.010(3)
C123 .030(3) .051(5) .048(5) .008(3) .001(3) .032(4)
C124 .038(4) .024(3) .039(4) -.006(3) .004(3) -.008(3)
C13 .032(3) .010(2) .018(3) -.002(2) .002(2) -.000(2)
C14 .039(3) .011(2) .019(3) -.000(2) .000(2) -.006(2)
N15 .024(2) .010(2) .014(2) -.0001(15) .0034(17) .0011(16)
C151 .029(3) .013(2) .017(2) -.004(2) .001(2) -.001(2)
C152 .030(3) .023(3) .022(3) -.001(2) -.002(2) -.004(2)
C153 .036(3) .022(3) .022(3) -.006(2) .004(2) .007(2)
C154 .025(3) .024(3) .035(4) .002(2) .005(3) -.011(3)
C1 .021(3) .021(3) .032(3) .002(2) .006(2) .001(3)
N1 .041(4) .025(3) .055(5) -.004(3) .013(3) -.012(3)
C21 .028(3) .013(2) .016(2) .001(2) .003(2) -.005(2)
N22 .026(2) .016(2) .014(2) .0030(18) .0006(17) -.0026(17)
C221 .022(2) .016(3) .014(2) .001(2) .0016(19) .002(2)
C222 .029(3) .031(3) .016(3) .007(3) .003(2) .006(2)
C223 .030(3) .016(3) .027(3) .008(2) -.003(2) -.001(2)
C224 .034(3) .021(3) .018(3) -.004(2) -.002(2) -.002(2)
C23 .040(3) .018(3) .013(2) .001(2) .002(2) -.009(2)
C24 .039(3) .017(3) .022(3) .005(2) .005(3) -.009(2)
N25 .027(2) .014(2) .017(2) .0034(17) .0046(18) -.0032(17)
C251 .022(3) .030(3) .023(3) .004(2) .002(2) -.008(3)
C252 .028(3) .048(5) .027(3) .006(3) -.002(3) .001(3)
C253 .031(3) .037(4) .037(4) -.003(3) .005(3) .001(3)
C254 .035(4) .043(4) .032(4) .012(3) .009(3) -.011(3)
C2 .026(3) .019(3) .016(3) -.001(2) .006(2) .004(2)
N2 .040(3) .038(4) .031(3) -.004(3) .004(3) -.016(3)

loop_
_atom_type_symbol
_atom_type_description
_atom_type_oxidation_number
_atom_type_number_in_cell
_atom_type_scat_dispersion_real
_atom_type_scat_dispersion_imag
_atom_type_scat_source
C ? 0 96 .002 .002 'IT Vol C. Table 6.1.1.4  Table 6.1.1.5'
H ? 0 160 0 0 'IT Vol C. Table 6.1.1.4  Table 6.1.1.5'
Au ? 0 8 -2.688 8.798 'IT Vol C. Table 6.1.1.4  Table 6.1.1.5'
N ? 0 24 .004 .003 'IT Vol C. Table 6.1.1.4  Table 6.1.1.5'

loop_
_diffrn_attenuator_code
_diffrn_attenuator_scale
? ?

loop_
_geom_angle_atom_site_label_1
_geom_angle_atom_site_label_2
_geom_angle_atom_site_label_3
_geom_angle_site_symmetry_1
_geom_angle_site_symmetry_2
_geom_angle_site_symmetry_3
_geom_angle
_geom_angle_publ_flag
C11 Au1 C1 . . . 178.7(2) ?
C21 Au2 C2 . . . 178.6(3) ?
Au1 C11 N12 . . . 128.3(4) ?
Au1 C11 N15 . . . 126.8(4) ?
N12 C11 N15 . . . 104.9(5) ?
C11 N12 C121 . . . 125.7(5) ?
C11 N12 C13 . . . 110.4(5) ?
C121 N12 C13 . . . 123.8(5) ?
N12 C121 C122 . . . 110.6(5) ?
N12 C121 C123 . . . 107.1(5) ?
N12 C121 C124 . . . 110.0(5) ?
C122 C121 C123 . . . 112.1(6) ?
C122 C121 C124 . . . 108.9(6) ?
C123 C121 C124 . . . 108.0(6) ?
C121 C122 H122a . . . 109.3 ?
C121 C122 H122b . . . 110.5 ?
C121 C122 H122c . . . 109.7 ?
H122a C122 H122b . . . 109.0 ?
H122a C122 H122c . . . 108.8 ?
H122b C122 H122c . . . 109.5 ?
C121 C123 H123a . . . 110.3 ?
C121 C123 H123b . . . 109.9 ?
C121 C123 H123c . . . 109.5 ?
H123a C123 H123b . . . 110.2 ?
H123a C123 H123c . . . 108.7 ?
H123b C123 H123c . . . 108.3 ?
C121 C124 H124a . . . 110.5 ?
C121 C124 H124b . . . 109.6 ?
C121 C124 H124c . . . 111.2 ?
H124a C124 H124b . . . 107.4 ?
H124a C124 H124c . . . 109.5 ?
H124b C124 H124c . . . 108.5 ?
N12 C13 C14 . . . 107.0(5) ?
N12 C13 H13 . . . 126.8 ?
C14 C13 H13 . . . 126.2 ?
C13 C14 N15 . . . 107.6(5) ?
C13 C14 H14 . . . 127.0 ?
N15 C14 H14 . . . 125.4 ?
C11 N15 C14 . . . 110.0(5) ?
C11 N15 C151 . . . 124.1(4) ?
C14 N15 C151 . . . 126.0(5) ?
N15 C151 C152 . . . 109.4(5) ?
N15 C151 C153 . . . 109.2(5) ?
N15 C151 C154 . . . 108.3(5) ?
C152 C151 C153 . . . 111.4(5) ?
C152 C151 C154 . . . 109.5(5) ?
C153 C151 C154 . . . 109.0(5) ?
C151 C152 H152a . . . 109.2 ?
C151 C152 H152b . . . 110.0 ?
C151 C152 H152c . . . 109.9 ?
H152a C152 H152b . . . 108.7 ?
H152a C152 H152c . . . 109.3 ?
H152b C152 H152c . . . 109.7 ?
C151 C153 H153a . . . 108.6 ?
C151 C153 H153b . . . 109.2 ?
C151 C153 H153c . . . 110.0 ?
H153a C153 H153b . . . 109.0 ?
H153a C153 H153c . . . 109.4 ?
H153b C153 H153c . . . 110.6 ?
C151 C154 H154a . . . 110.3 ?
C151 C154 H154b . . . 111.3 ?
C151 C154 H154c . . . 109.0 ?
H154a C154 H154b . . . 110.0 ?
H154a C154 H154c . . . 107.5 ?
H154b C154 H154c . . . 108.5 ?
Au1 C1 N1 . . . 177.9(6) ?
Au2 C21 N22 . . . 127.7(4) ?
Au2 C21 N25 . . . 127.1(4) ?
N22 C21 N25 . . . 105.1(5) ?
C21 N22 C221 . . . 125.6(5) ?
C21 N22 C23 . . . 110.0(5) ?
C221 N22 C23 . . . 124.3(5) ?
N22 C221 C222 . . . 108.2(5) ?
N22 C221 C223 . . . 108.3(5) ?
N22 C221 C224 . . . 109.0(5) ?
C222 C221 C223 . . . 111.6(5) ?
C222 C221 C224 . . . 110.7(5) ?
C223 C221 C224 . . . 109.1(5) ?
C221 C222 H222a . . . 109.1 ?
C221 C222 H222b . . . 110.6 ?
C221 C222 H222c . . . 109.8 ?
H222a C222 H222b . . . 109.1 ?
H222a C222 H222c . . . 108.2 ?
H222b C222 H222c . . . 110.0 ?
C221 C223 H223a . . . 109.8 ?
C221 C223 H223b . . . 108.7 ?
C221 C223 H223c . . . 109.9 ?
H223a C223 H223b . . . 109.0 ?
H223a C223 H223c . . . 110.5 ?
H223b C223 H223c . . . 108.9 ?
C221 C224 H224a . . . 111.6 ?
C221 C224 H224b . . . 109.2 ?
C221 C224 H224c . . . 109.5 ?
H224a C224 H224b . . . 109.6 ?
H224a C224 H224c . . . 109.9 ?
H224b C224 H224c . . . 107.0 ?
N22 C23 C24 . . . 107.1(6) ?
N22 C23 H23 . . . 126.5 ?
C24 C23 H23 . . . 126.4 ?
C23 C24 N25 . . . 107.6(6) ?
C23 C24 H24 . . . 126.2 ?
N25 C24 H24 . . . 126.2 ?
C21 N25 C24 . . . 110.2(5) ?
C21 N25 C251 . . . 124.6(5) ?
C24 N25 C251 . . . 125.2(5) ?
N25 C251 C252 . . . 109.6(5) ?
N25 C251 C253 . . . 110.3(5) ?
N25 C251 C254 . . . 108.4(5) ?
C252 C251 C253 . . . 110.7(6) ?
C252 C251 C254 . . . 107.6(6) ?
C253 C251 C254 . . . 110.3(6) ?
C251 C252 H252a . . . 110.5 ?
C251 C252 H252b . . . 111.2 ?
C251 C252 H252c . . . 110.1 ?
H252a C252 H252b . . . 109.6 ?
H252a C252 H252c . . . 107.7 ?
H252b C252 H252c . . . 107.6 ?
C251 C253 H253a . . . 108.7 ?
C251 C253 H253b . . . 109.8 ?
C251 C253 H253c . . . 108.9 ?
H253a C253 H253b . . . 110.1 ?
H253a C253 H253c . . . 109.2 ?
H253b C253 H253c . . . 110.0 ?
C251 C254 H254a . . . 110.9 ?
C251 C254 H254b . . . 111.6 ?
C251 C254 H254c . . . 110.7 ?
H254a C254 H254b . . . 107.8 ?
H254a C254 H254c . . . 107.6 ?
H254b C254 H254c . . . 108.2 ?
Au2 C2 N2 . . . 177.9(6) ?

loop_
_geom_bond_atom_site_label_1
_geom_bond_atom_site_label_2
_geom_bond_site_symmetry_1
_geom_bond_site_symmetry_2
_geom_bond_distance
_geom_bond_publ_flag
Au1 C11 . . 2.011(6) ?
Au1 C1 . . 2.009(7) ?
Au2 C21 . . 2.013(6) ?
Au2 C2 . . 2.043(6) ?
C11 N12 . . 1.365(7) ?
C11 N15 . . 1.381(8) ?
N12 C121 . . 1.500(8) ?
N12 C13 . . 1.384(8) ?
C121 C122 . . 1.506(10) ?
C121 C123 . . 1.524(11) ?
C121 C124 . . 1.526(10) ?
C122 H122a . . .957 ?
C122 H122b . . .949 ?
C122 H122c . . .951 ?
C123 H123a . . .944 ?
C123 H123b . . .948 ?
C123 H123c . . .966 ?
C124 H124a . . .957 ?
C124 H124b . . .969 ?
C124 H124c . . .943 ?
C13 C14 . . 1.355(9) ?
C13 H13 . . .950 ?
C14 N15 . . 1.376(8) ?
C14 H14 . . .941 ?
N15 C151 . . 1.501(8) ?
C151 C152 . . 1.511(9) ?
C151 C153 . . 1.527(9) ?
C151 C154 . . 1.549(9) ?
C152 H152a . . .957 ?
C152 H152b . . .952 ?
C152 H152c . . .946 ?
C153 H153a . . .960 ?
C153 H153b . . .946 ?
C153 H153c . . .941 ?
C154 H154a . . .953 ?
C154 H154b . . .941 ?
C154 H154c . . .971 ?
C1 N1 . . 1.098(10) ?
C21 N22 . . 1.372(8) ?
C21 N25 . . 1.363(8) ?
N22 C221 . . 1.510(8) ?
N22 C23 . . 1.392(8) ?
C221 C222 . . 1.494(9) ?
C221 C223 . . 1.539(9) ?
C221 C224 . . 1.510(9) ?
C222 H222a . . .963 ?
C222 H222b . . .941 ?
C222 H222c . . .953 ?
C223 H223a . . .943 ?
C223 H223b . . .962 ?
C223 H223c . . .945 ?
C224 H224a . . .931 ?
C224 H224b . . .967 ?
C224 H224c . . .964 ?
C23 C24 . . 1.342(10) ?
C23 H23 . . .945 ?
C24 N25 . . 1.388(8) ?
C24 H24 . . .958 ?
N25 C251 . . 1.506(8) ?
C251 C252 . . 1.525(10) ?
C251 C253 . . 1.508(11) ?
C251 C254 . . 1.534(11) ?
C252 H252a . . .948 ?
C252 H252b . . .950 ?
C252 H252c . . .973 ?
C253 H253a . . .951 ?
C253 H253b . . .941 ?
C253 H253c . . .952 ?
C254 H254a . . .964 ?
C254 H254b . . .956 ?
C254 H254c . . .959 ?
C2 N2 . . 1.085(9) ?

loop_
_geom_hbond_atom_site_label_D
_geom_hbond_atom_site_label_H
_geom_hbond_atom_site_label_A
_geom_hbond_site_symmetry_D
_geom_hbond_site_symmetry_H
_geom_hbond_site_symmetry_A
_geom_hbond_distance_DH
_geom_hbond_distance_HA
_geom_hbond_distance_DA
_geom_hbond_angle_DHA
_geom_hbond_publ_flag
? ? ? ? ? ? ? ? ? ? ?

loop_
_geom_torsion_atom_site_label_1
_geom_torsion_atom_site_label_2
_geom_torsion_atom_site_label_3
_geom_torsion_atom_site_label_4
_geom_torsion_site_symmetry_1
_geom_torsion_site_symmetry_2
_geom_torsion_site_symmetry_3
_geom_torsion_site_symmetry_4
_geom_torsion
_geom_torsion_publ_flag
? ? ? ? ? ? ? ? ? ?

loop_
_cod_related_entry_id
_cod_related_entry_database
_cod_related_entry_code
1 ChemSpider 30652565
